data_2205861
loop_
_publ_author_name
'Basavegowda Nagaraj'
'Hemmige S. Yathirajan'
'Daniel E. Lynch'

_publ_section_title
;
 10-Methoxy-5<i>H</i>-dibenz[<i>b</i>,<i>f</i>]azepine
;
_journal_issue 6
_journal_name_full 'Acta Crystallographica Section E'
_journal_page_first o1757
_journal_page_last o1759
_journal_paper_doi 10.1107/S1600536805015059
_journal_volume 61
_journal_year 2005
_chemical_formula_iupac 'C15 H13 N O'
_chemical_formula_moiety 'C15 H13 N O'
_chemical_formula_sum 'C15 H13 N O'
_chemical_formula_weight 223.26
_chemical_melting_point 397
_chemical_name_systematic
;
10-Methoxy-5H-dibenz[b,f]azepine
;
_space_group_IT_number 5
_symmetry_cell_setting monoclinic
_symmetry_space_group_name_Hall 'C 2y'
_symmetry_space_group_name_H-M 'C 1 2 1'
_atom_sites_solution_hydrogens geom
_atom_sites_solution_primary direct
_atom_sites_solution_secondary difmap
_audit_creation_method SHELXL-97
_cell_angle_alpha 90.00
_cell_angle_beta 98.14(3)
_cell_angle_gamma 90.00
_cell_formula_units_Z 24
_cell_length_a 54.925(11)
_cell_length_b 5.8189(12)
_cell_length_c 21.628(4)
_cell_measurement_reflns_used 7575
_cell_measurement_temperature 120(2)
_cell_measurement_theta_max 27.48
_cell_measurement_theta_min 2.91
_cell_volume 6843(2)
_computing_cell_refinement 'DENZO (Otwinowski & Minor, 1997) and COLLECT'
_computing_data_collection 'COLLECT (Hooft, 1998)'
_computing_data_reduction 'DENZO and COLLECT'
_computing_molecular_graphics 'PLATON (Spek, 2003)'
_computing_publication_material SHELXL97
_computing_structure_refinement 'SHELXL97 (Sheldrick, 1997)'
_computing_structure_solution 'SHELXS97 (Sheldrick, 1997)'
_diffrn_ambient_temperature 120(2)
_diffrn_detector_area_resol_mean 9.091
_diffrn_measured_fraction_theta_full 0.977
_diffrn_measured_fraction_theta_max 0.977
_diffrn_measurement_device_type 'Nonius KappaCCD'
_diffrn_measurement_method '\f and \w'
_diffrn_radiation_monochromator '10 cm confocal mirrors'
_diffrn_radiation_source 'Bruker Nonius FR591 rotating anode'
_diffrn_radiation_type MoK\a
_diffrn_radiation_wavelength 0.71073
_diffrn_reflns_av_R_equivalents 0.0619
_diffrn_reflns_av_sigmaI/netI 0.0693
_diffrn_reflns_limit_h_max 69
_diffrn_reflns_limit_h_min -70
_diffrn_reflns_limit_k_max 7
_diffrn_reflns_limit_k_min -7
_diffrn_reflns_limit_l_max 28
_diffrn_reflns_limit_l_min -26
_diffrn_reflns_number 38719
_diffrn_reflns_theta_full 27.48
_diffrn_reflns_theta_max 27.48
_diffrn_reflns_theta_min 3.00
_diffrn_standards_number 0
_exptl_absorpt_coefficient_mu 0.082
_exptl_absorpt_correction_T_max 0.989
_exptl_absorpt_correction_T_min 0.970
_exptl_absorpt_correction_type multi-scan
_exptl_absorpt_process_details '(SADABS; Sheldrick, 2003)'
_exptl_crystal_colour yellow
_exptl_crystal_density_diffrn 1.300
_exptl_crystal_density_method 'not measured'
_exptl_crystal_description prism
_exptl_crystal_F_000 2832
_exptl_crystal_size_max 0.38
_exptl_crystal_size_mid 0.34
_exptl_crystal_size_min 0.14
_refine_diff_density_max 0.366
_refine_diff_density_min -0.431
_refine_ls_extinction_coef 0.0014(2)
_refine_ls_extinction_expression Fc^*^=kFc[1+0.001xFc^2^\l^3^/sin(2\q)]^-1/4^
_refine_ls_extinction_method SHELXL97
_refine_ls_goodness_of_fit_ref 1.182
_refine_ls_hydrogen_treatment constr
_refine_ls_matrix_type full
_refine_ls_number_parameters 926
_refine_ls_number_reflns 8443
_refine_ls_number_restraints 1
_refine_ls_restrained_S_all 1.181
_refine_ls_R_factor_all 0.1101
_refine_ls_R_factor_gt 0.0553
_refine_ls_shift/su_max 0.001
_refine_ls_shift/su_mean 0.000
_refine_ls_structure_factor_coef Fsqd
_refine_ls_weighting_details 'w = 1/[\s^2^(Fo^2^)+(0.0668P)^2^] where P = (Fo^2^+2Fc^2^)/3'
_refine_ls_weighting_scheme calc
_refine_ls_wR_factor_gt 0.1242
_refine_ls_wR_factor_ref 0.1455
_reflns_number_gt 5366
_reflns_number_total 8443
_reflns_threshold_expression I>2\s(I)
_cod_data_source_file bh6006.cif
_cod_data_source_block I
_cod_depositor_comments
;
The following automatic conversions were performed:
'_symmetry_cell_setting' value 'Monoclinic' changed to 'monoclinic'
according to '/home/saulius/struct/CIF-dictionaries/cif_core.dic'
dictionary named 'cif_core.dic' version 2.4.1 from
2010-06-29.

'_exptl_absorpt_correction_type' value 'Multi-scan' changed
to 'multi-scan' according to
'/home/saulius/struct/CIF-dictionaries/cif_core.dic' dictionary named
'cif_core.dic' version 2.4.1 from 2010-06-29.

Automatic conversion script
Id: cif_fix_enum 1527 2010-12-29 10:47:43Z saulius 

The following automatic conversions were performed:

'_symmetry_cell_setting' value 'Monoclinic' changed to 'monoclinic'
according to /home/saulius/struct/CIF-dictionaries/cif_core.dic
dictionary named 'cif_core.dic' version 2.4.1 from
2010-06-29.

'_exptl_absorpt_correction_type' value 'Multi-scan'
changed to 'multi-scan' according to
/home/saulius/struct/CIF-dictionaries/cif_core.dic dictionary named
'cif_core.dic' version 2.4.1 from 2010-06-29.

Automatic conversion script
Id: cif_fix_values 1715 2011-07-08 13:25:40Z adriana 
;
_cod_original_sg_symbol_H-M 'C 2'
_cod_database_code 2205861
_cod_database_fobs_code 2205861

loop_
_symmetry_equiv_pos_as_xyz
'x, y, z'
'-x, y, -z'
'x+1/2, y+1/2, z'
'-x+1/2, y+1/2, -z'

loop_
_atom_site_label
_atom_site_fract_x
_atom_site_fract_y
_atom_site_fract_z
_atom_site_U_iso_or_equiv
_atom_site_adp_type
_atom_site_calc_flag
_atom_site_refinement_flags
_atom_site_occupancy
_atom_site_type_symbol
C1A 0.21696(5) 0.7580(7) 0.29568(13) 0.0254(8) Uani d . 1 C
H1A 0.2202 0.6118 0.2791 0.032 Uiso calc R 1 H
C2A 0.19278(6) 0.8303(7) 0.29253(14) 0.0282(9) Uani d . 1 C
H2A 0.1797 0.7345 0.2742 0.035 Uiso calc R 1 H
C3A 0.18786(6) 1.0422(7) 0.31621(14) 0.0270(9) Uani d . 1 C
H3A 0.1713 1.0933 0.3143 0.034 Uiso calc R 1 H
C4A 0.20696(6) 1.1803(7) 0.34267(14) 0.0277(9) Uani d . 1 C
H4A 0.2035 1.3267 0.3588 0.035 Uiso calc R 1 H
N5A 0.25045(5) 1.2626(6) 0.36875(12) 0.0298(7) Uani d . 1 N
H5A 0.2514 1.3980 0.3511 0.037 Uiso calc R 1 H
C6A 0.27086(6) 1.3375(8) 0.47302(15) 0.0359(10) Uani d . 1 C
H6A 0.2605 1.4672 0.4745 0.045 Uiso calc R 1 H
C7A 0.28883(7) 1.2885(8) 0.52313(16) 0.0422(11) Uani d . 1 C
H7A 0.2909 1.3861 0.5587 0.053 Uiso calc R 1 H
C8A 0.30371(7) 1.0980(9) 0.52130(16) 0.0418(11) Uani d . 1 C
H8A 0.3159 1.0639 0.5557 0.052 Uiso calc R 1 H
C9A 0.30085(6) 0.9577(8) 0.46962(15) 0.0344(10) Uani d . 1 C
H9A 0.3110 0.8260 0.4690 0.043 Uiso calc R 1 H
C10A 0.28173(5) 0.8525(6) 0.36239(14) 0.0240(8) Uani d . 1 C
O10A 0.30468(4) 0.7506(5) 0.35871(11) 0.0378(7) Uani d . 1 O
C16A 0.30607(6) 0.5742(8) 0.32376(17) 0.0397(11) Uani d . 1 C
H16A 0.2950 0.4539 0.3351 0.050 Uiso calc R 1 H
H17A 0.3230 0.5165 0.3295 0.050 Uiso calc R 1 H
H18A 0.3012 0.6175 0.2800 0.050 Uiso calc R 1 H
C11A 0.26186(5) 0.8058(7) 0.32154(13) 0.0251(8) Uani d . 1 C
H11A 0.2642 0.7057 0.2881 0.031 Uiso calc R 1 H
C12A 0.23660(5) 0.8925(6) 0.32241(13) 0.0210(8) Uani d . 1 C
C13A 0.23124(6) 1.1076(7) 0.34603(14) 0.0251(8) Uani d . 1 C
C14A 0.26809(6) 1.1960(7) 0.42044(15) 0.0269(9) Uani d . 1 C
C15A 0.28315(6) 1.0054(7) 0.41769(15) 0.0271(8) Uani d . 1 C
C1B 0.21280(6) 0.2639(7) 0.18256(13) 0.0277(8) Uani d . 1 C
H1B 0.2160 0.1195 0.2025 0.035 Uiso calc R 1 H
C2B 0.18878(6) 0.3360(7) 0.16792(14) 0.0281(9) Uani d . 1 C
H2B 0.1757 0.2417 0.1774 0.035 Uiso calc R 1 H
C3B 0.18389(6) 0.5468(7) 0.13934(15) 0.0301(9) Uani d . 1 C
H3B 0.1674 0.5962 0.1281 0.038 Uiso calc R 1 H
C4B 0.20328(6) 0.6868(7) 0.12709(14) 0.0285(9) Uani d . 1 C
H4B 0.1999 0.8336 0.1086 0.036 Uiso calc R 1 H
N5B 0.24684(5) 0.7643(6) 0.13247(11) 0.0287(7) Uani d . 1 N
H5B 0.2482 0.8985 0.1514 0.036 Uiso calc R 1 H
C6B 0.26751(6) 0.8472(7) 0.04431(15) 0.0326(9) Uani d . 1 C
H6B 0.2580 0.9836 0.0379 0.041 Uiso calc R 1 H
C7B 0.28485(6) 0.7973(8) 0.00491(15) 0.0349(10) Uani d . 1 C
H7B 0.2873 0.9008 -0.0276 0.044 Uiso calc R 1 H
C8B 0.29834(6) 0.5984(8) 0.01319(15) 0.0304(9) Uani d . 1 C
H8B 0.3099 0.5628 -0.0141 0.038 Uiso calc R 1 H
C9B 0.29508(5) 0.4487(7) 0.06159(14) 0.0273(9) Uani d . 1 C
H9B 0.3043 0.3102 0.0666 0.034 Uiso calc R 1 H
C10B 0.27702(6) 0.3480(6) 0.15718(14) 0.0251(8) Uani d . 1 C
O10B 0.29939(4) 0.2420(5) 0.17310(10) 0.0315(6) Uani d . 1 O
C16B 0.30099(6) 0.0613(7) 0.21719(16) 0.0340(10) Uani d . 1 C
H16B 0.2984 0.1226 0.2580 0.043 Uiso calc R 1 H
H17B 0.3173 -0.0098 0.2206 0.043 Uiso calc R 1 H
H18B 0.2884 -0.0541 0.2036 0.043 Uiso calc R 1 H
C11B 0.25765(5) 0.3063(6) 0.18670(14) 0.0236(8) Uani d . 1 C
H11B 0.2603 0.2096 0.2224 0.030 Uiso calc R 1 H
C12B 0.23252(5) 0.3967(6) 0.16894(13) 0.0211(8) Uani d . 1 C
C13B 0.22752(6) 0.6134(7) 0.14166(14) 0.0233(8) Uani d . 1 C
C14B 0.26406(6) 0.6994(7) 0.09279(14) 0.0254(8) Uani d . 1 C
C15B 0.27823(5) 0.5004(7) 0.10330(14) 0.0230(8) Uani d . 1 C
C1C 0.04741(5) 0.7547(7) 0.30247(13) 0.0220(8) Uani d . 1 C
H1C 0.0509 0.6092 0.3216 0.028 Uiso calc R 1 H
C2C 0.02337(6) 0.8246(7) 0.28948(14) 0.0275(9) Uani d . 1 C
H2C 0.0105 0.7282 0.2991 0.034 Uiso calc R 1 H
C3C 0.01816(6) 1.0387(7) 0.26194(14) 0.0285(9) Uani d . 1 C
H3C 0.0016 1.0891 0.2526 0.036 Uiso calc R 1 H
C4C 0.03700(6) 1.1774(7) 0.24829(14) 0.0259(8) Uani d . 1 C
H4C 0.0333 1.3233 0.2296 0.032 Uiso calc R 1 H
N5C 0.08049(5) 1.2600(5) 0.25095(11) 0.0278(7) Uani d . 1 N
H5C 0.0820 1.3944 0.2698 0.035 Uiso calc R 1 H
C6C 0.09938(6) 1.3360(7) 0.15920(15) 0.0350(10) Uani d . 1 C
H6C 0.0895 1.4701 0.1523 0.044 Uiso calc R 1 H
C7C 0.11615(6) 1.2819(8) 0.11881(15) 0.0376(10) Uani d . 1 C
H7C 0.1178 1.3811 0.0848 0.047 Uiso calc R 1 H
C8C 0.13029(6) 1.0871(8) 0.12755(15) 0.0347(10) Uani d . 1 C
H8C 0.1416 1.0506 0.0995 0.043 Uiso calc R 1 H
C9C 0.12801(5) 0.9431(7) 0.17790(14) 0.0294(9) Uani d . 1 C
H9C 0.1375 0.8064 0.1835 0.037 Uiso calc R 1 H
C10C 0.11134(5) 0.8477(6) 0.27525(14) 0.0228(8) Uani d . 1 C
O10C 0.13404(4) 0.7454(5) 0.29123(10) 0.0305(6) Uani d . 1 O
C16C 0.13586(6) 0.5623(7) 0.33392(16) 0.0334(9) Uani d . 1 C
H16C 0.1326 0.6185 0.3747 0.042 Uiso calc R 1 H
H17C 0.1524 0.4966 0.3380 0.042 Uiso calc R 1 H
H18C 0.1238 0.4439 0.3189 0.042 Uiso calc R 1 H
C11C 0.09219(5) 0.8029(6) 0.30571(13) 0.0230(8) Uani d . 1 C
H11C 0.0952 0.7067 0.3415 0.029 Uiso calc R 1 H
C12C 0.06690(5) 0.8898(6) 0.28858(13) 0.0205(8) Uani d . 1 C
C13C 0.06134(6) 1.1066(6) 0.26151(14) 0.0227(8) Uani d . 1 C
C14C 0.09716(6) 1.1932(6) 0.20956(14) 0.0244(8) Uani d . 1 C
C15C 0.11173(5) 0.9977(6) 0.22067(14) 0.0229(8) Uani d . 1 C
C1D 0.05119(6) 0.2552(7) 0.41531(13) 0.0261(8) Uani d . 1 C
H1D 0.0544 0.1096 0.3983 0.033 Uiso calc R 1 H
C2D 0.02709(6) 0.3261(7) 0.41348(14) 0.0283(9) Uani d . 1 C
H2D 0.0140 0.2291 0.3961 0.035 Uiso calc R 1 H
C3D 0.02223(6) 0.5392(7) 0.43716(14) 0.0291(9) Uani d . 1 C
H3D 0.0057 0.5895 0.4362 0.036 Uiso calc R 1 H
C4D 0.04164(6) 0.6801(7) 0.46241(14) 0.0278(9) Uani d . 1 C
H4D 0.0383 0.8272 0.4783 0.035 Uiso calc R 1 H
N5D 0.08504(5) 0.7621(6) 0.48637(11) 0.0295(7) Uani d . 1 N
H5D 0.0860 0.8965 0.4682 0.037 Uiso calc R 1 H
C6D 0.10578(6) 0.8383(7) 0.59002(15) 0.0343(10) Uani d . 1 C
H6D 0.0953 0.9677 0.5915 0.043 Uiso calc R 1 H
C7D 0.12365(6) 0.7933(8) 0.63993(16) 0.0388(10) Uani d . 1 C
H7D 0.1259 0.8936 0.6749 0.048 Uiso calc R 1 H
C8D 0.13840(7) 0.6000(8) 0.63861(16) 0.0385(11) Uani d . 1 C
H8D 0.1506 0.5661 0.6731 0.048 Uiso calc R 1 H
C9D 0.13532(6) 0.4573(8) 0.58712(15) 0.0341(10) Uani d . 1 C
H9D 0.1453 0.3243 0.5869 0.043 Uiso calc R 1 H
C10D 0.11616(6) 0.3505(7) 0.48011(14) 0.0264(8) Uani d . 1 C
O10D 0.13892(4) 0.2516(5) 0.47639(11) 0.0371(7) Uani d . 1 O
C16D 0.14041(6) 0.0739(8) 0.44047(17) 0.0397(11) Uani d . 1 C
H16D 0.1288 -0.0445 0.4501 0.050 Uiso calc R 1 H
H17D 0.1572 0.0122 0.4476 0.050 Uiso calc R 1 H
H18D 0.1363 0.1201 0.3967 0.050 Uiso calc R 1 H
C11D 0.09608(5) 0.3030(7) 0.43942(14) 0.0261(9) Uani d . 1 C
H11D 0.0982 0.2027 0.4059 0.033 Uiso calc R 1 H
C12D 0.07099(6) 0.3905(7) 0.44133(14) 0.0230(8) Uani d . 1 C
C13D 0.06581(6) 0.6074(6) 0.46452(14) 0.0235(8) Uani d . 1 C
C14D 0.10276(6) 0.6985(7) 0.53764(14) 0.0261(8) Uani d . 1 C
C15D 0.11779(6) 0.5041(7) 0.53535(15) 0.0265(8) Uani d . 1 C
C1E 0.11982(5) 0.7562(7) 0.82646(13) 0.0239(8) Uani d . 1 C
H1E 0.1165 0.6100 0.8429 0.030 Uiso calc R 1 H
C2E 0.14401(6) 0.8296(7) 0.83061(14) 0.0273(9) Uani d . 1 C
H2E 0.1570 0.7349 0.8499 0.034 Uiso calc R 1 H
C3E 0.14906(6) 1.0395(7) 0.80674(15) 0.0268(9) Uani d . 1 C
H3E 0.1656 1.0903 0.8090 0.033 Uiso calc R 1 H
C4E 0.13001(6) 1.1772(7) 0.77935(15) 0.0277(9) Uani d . 1 C
H4E 0.1336 1.3228 0.7630 0.035 Uiso calc R 1 H
N5E 0.08650(5) 1.2581(5) 0.75166(11) 0.0277(7) Uani d . 1 N
H5E 0.0852 1.3925 0.7695 0.035 Uiso calc R 1 H
C6E 0.06654(6) 1.3394(7) 0.64759(15) 0.0350(10) Uani d . 1 C
H6E 0.0764 1.4735 0.6477 0.044 Uiso calc R 1 H
C7E 0.04933(6) 1.2894(8) 0.59624(16) 0.0374(10) Uani d . 1 C
H7E 0.0471 1.3918 0.5617 0.047 Uiso calc R 1 H
C8E 0.03547(7) 1.0926(8) 0.59493(16) 0.0362(10) Uani d . 1 C
H8E 0.0239 1.0574 0.5592 0.045 Uiso calc R 1 H
C9E 0.03836(5) 0.9456(7) 0.64586(14) 0.0301(9) Uani d . 1 C
H9E 0.0289 0.8085 0.6444 0.038 Uiso calc R 1 H
C10E 0.05588(5) 0.8430(6) 0.75470(14) 0.0231(8) Uani d . 1 C
O10E 0.03337(4) 0.7398(5) 0.75442(9) 0.0306(6) Uani d . 1 O
C16E 0.03174(6) 0.5574(7) 0.79614(16) 0.0330(10) Uani d . 1 C
H16E 0.0441 0.4405 0.7903 0.041 Uiso calc R 1 H
H17E 0.0153 0.4893 0.7881 0.041 Uiso calc R 1 H
H18E 0.0347 0.6150 0.8391 0.041 Uiso calc R 1 H
C11E 0.07507(5) 0.8017(6) 0.79825(13) 0.0231(8) Uani d . 1 C
H11E 0.0723 0.7060 0.8321 0.029 Uiso calc R 1 H
C12E 0.10035(5) 0.8906(6) 0.79901(13) 0.0214(8) Uani d . 1 C
C13E 0.10569(6) 1.1060(7) 0.77538(14) 0.0246(8) Uani d . 1 C
C14E 0.06944(6) 1.1939(7) 0.69912(14) 0.0256(8) Uani d . 1 C
C15E 0.05507(5) 0.9964(7) 0.69965(14) 0.0237(8) Uani d . 1 C
C1F 0.11522(6) 0.2524(7) 0.93657(13) 0.0264(8) Uani d . 1 C
H1F 0.1120 0.1061 0.9177 0.033 Uiso calc R 1 H
C2F 0.13941(6) 0.3251(7) 0.95169(14) 0.0291(9) Uani d . 1 C
H2F 0.1525 0.2288 0.9434 0.036 Uiso calc R 1 H
C3F 0.14433(6) 0.5389(7) 0.97886(15) 0.0311(10) Uani d . 1 C
H3F 0.1608 0.5899 0.9896 0.039 Uiso calc R 1 H
C4F 0.12484(6) 0.6777(7) 0.99028(14) 0.0286(9) Uani d . 1 C
H4F 0.1281 0.8251 1.0084 0.036 Uiso calc R 1 H
N5F 0.08139(5) 0.7597(5) 0.98453(11) 0.0294(7) Uani d . 1 N
H5F 0.0803 0.8948 0.9660 0.037 Uiso calc R 1 H
C6F 0.06114(6) 0.8344(7) 1.07419(15) 0.0336(10) Uani d . 1 C
H6F 0.0714 0.9650 1.0828 0.042 Uiso calc R 1 H
C7F 0.04344(6) 0.7857(8) 1.11209(16) 0.0374(10) Uani d . 1 C
H7F 0.0414 0.8846 1.1459 0.047 Uiso calc R 1 H
C8F 0.02876(7) 0.5937(8) 1.10067(16) 0.0395(11) Uani d . 1 C
H8F 0.0168 0.5586 1.1270 0.049 Uiso calc R 1 H
C9F 0.03156(6) 0.4524(7) 1.05067(15) 0.0309(9) Uani d . 1 C
H9F 0.0214 0.3201 1.0431 0.039 Uiso calc R 1 H
C10F 0.05038(6) 0.3474(7) 0.95691(14) 0.0278(9) Uani d . 1 C
O10F 0.02768(4) 0.2466(5) 0.93739(10) 0.0365(7) Uani d . 1 O
C16F 0.02637(6) 0.0677(8) 0.90018(16) 0.0382(11) Uani d . 1 C
H16F 0.0301 0.1150 0.8591 0.048 Uiso calc R 1 H
H17F 0.0097 0.0031 0.8958 0.048 Uiso calc R 1 H
H18F 0.0383 -0.0487 0.9179 0.048 Uiso calc R 1 H
C11F 0.07041(5) 0.3018(6) 0.93010(13) 0.0246(8) Uani d . 1 C
H11F 0.0681 0.2013 0.8952 0.031 Uiso calc R 1 H
C12F 0.09552(6) 0.3895(7) 0.94848(13) 0.0239(8) Uani d . 1 C
C13F 0.10062(6) 0.6046(7) 0.97560(14) 0.0229(8) Uani d . 1 C
C14F 0.06399(6) 0.6936(7) 1.02355(15) 0.0258(8) Uani d . 1 C
C15F 0.04909(6) 0.5004(7) 1.01081(14) 0.0255(8) Uani d . 1 C

loop_
_atom_site_aniso_label
_atom_site_aniso_U_11
_atom_site_aniso_U_22
_atom_site_aniso_U_33
_atom_site_aniso_U_12
_atom_site_aniso_U_13
_atom_site_aniso_U_23
C1A 0.0287(18) 0.028(2) 0.0204(16) -0.0053(18) 0.0051(13) 0.0011(17)
C2A 0.0256(18) 0.036(3) 0.0229(17) -0.0059(18) 0.0049(13) 0.0024(17)
C3A 0.0240(17) 0.034(3) 0.0234(18) 0.0034(17) 0.0039(14) 0.0047(18)
C4A 0.0351(19) 0.027(2) 0.0232(17) 0.0055(18) 0.0097(15) 0.0079(16)
N5A 0.0364(16) 0.0190(18) 0.0331(15) -0.0042(15) 0.0024(12) 0.0071(15)
C6A 0.0363(19) 0.038(3) 0.034(2) -0.0101(19) 0.0087(16) -0.013(2)
C7A 0.041(2) 0.054(3) 0.032(2) -0.013(2) 0.0061(16) -0.016(2)
C8A 0.036(2) 0.061(3) 0.027(2) -0.011(2) -0.0009(17) -0.001(2)
C9A 0.0305(19) 0.041(3) 0.031(2) -0.0029(19) 0.0007(15) 0.0005(19)
C10A 0.0203(17) 0.022(2) 0.0304(18) 0.0017(16) 0.0065(14) 0.0012(16)
O10A 0.0216(12) 0.049(2) 0.0412(14) -0.0035(14) -0.0029(10) 0.0033(15)
C16A 0.0217(18) 0.052(3) 0.050(2) 0.020(2) 0.0202(17) 0.024(2)
C11A 0.0284(17) 0.028(2) 0.0203(16) -0.0017(17) 0.0087(13) -0.0001(16)
C12A 0.0213(16) 0.021(2) 0.0209(17) 0.0016(15) 0.0037(13) 0.0011(15)
C13A 0.0266(18) 0.025(2) 0.0240(18) -0.0039(17) 0.0028(14) 0.0025(17)
C14A 0.0255(17) 0.030(2) 0.0254(18) -0.0074(17) 0.0062(14) 0.0003(17)
C15A 0.0217(16) 0.034(2) 0.0267(18) -0.0049(17) 0.0066(14) -0.0002(17)
C1B 0.0290(18) 0.030(2) 0.0245(17) -0.0001(18) 0.0045(14) -0.0027(18)
C2B 0.0245(17) 0.031(3) 0.0303(18) -0.0034(17) 0.0079(14) -0.0022(18)
C3B 0.0264(18) 0.037(3) 0.0270(19) 0.0071(18) 0.0050(15) -0.0072(18)
C4B 0.038(2) 0.026(2) 0.0221(17) 0.0055(18) 0.0034(15) -0.0021(16)
N5B 0.0381(16) 0.0171(18) 0.0320(15) -0.0041(15) 0.0089(12) -0.0051(15)
C6B 0.0344(19) 0.030(3) 0.0312(19) -0.0055(18) -0.0035(15) 0.0073(18)
C7B 0.035(2) 0.042(3) 0.0268(18) -0.015(2) 0.0000(15) 0.010(2)
C8B 0.0249(18) 0.044(3) 0.0224(19) -0.0078(19) 0.0020(15) 0.0046(19)
C9B 0.0198(16) 0.033(2) 0.0282(19) -0.0039(17) 0.0022(14) 0.0003(17)
C10B 0.0254(17) 0.024(2) 0.0243(17) -0.0028(16) -0.0033(14) -0.0028(16)
O10B 0.0221(12) 0.0366(18) 0.0355(13) 0.0029(12) 0.0032(10) 0.0090(13)
C16B 0.0254(18) 0.035(3) 0.040(2) 0.0013(18) -0.0012(15) 0.003(2)
C11B 0.0251(17) 0.023(2) 0.0220(16) 0.0028(16) 0.0007(13) 0.0012(16)
C12B 0.0214(17) 0.022(2) 0.0198(17) -0.0011(15) 0.0035(13) -0.0036(15)
C13B 0.0259(17) 0.023(2) 0.0211(18) -0.0030(16) 0.0034(14) -0.0070(16)
C14B 0.0242(17) 0.028(2) 0.0237(18) -0.0073(17) 0.0028(14) -0.0036(17)
C15B 0.0222(16) 0.025(2) 0.0218(17) -0.0043(16) 0.0023(13) -0.0017(16)
C1C 0.0232(16) 0.023(2) 0.0198(15) -0.0011(16) 0.0040(12) 0.0032(16)
C2C 0.0220(17) 0.037(3) 0.0237(17) -0.0020(18) 0.0053(13) -0.0051(18)
C3C 0.0257(18) 0.032(3) 0.0273(19) 0.0044(17) 0.0031(15) 0.0016(18)
C4C 0.0305(18) 0.020(2) 0.0264(18) 0.0048(17) 0.0015(14) -0.0021(16)
N5C 0.0334(15) 0.0170(18) 0.0342(15) -0.0042(15) 0.0085(12) -0.0052(15)
C6C 0.0308(19) 0.037(3) 0.036(2) -0.0062(19) -0.0013(16) 0.013(2)
C7C 0.039(2) 0.044(3) 0.0280(19) -0.016(2) 0.0001(16) 0.013(2)
C8C 0.0303(19) 0.053(3) 0.0216(19) -0.014(2) 0.0060(15) -0.001(2)
C9C 0.0215(16) 0.034(3) 0.0321(19) -0.0079(17) 0.0030(14) -0.0046(18)
C10C 0.0206(16) 0.022(2) 0.0251(17) -0.0042(16) -0.0003(13) -0.0042(16)
O10C 0.0210(11) 0.0363(18) 0.0344(12) 0.0018(12) 0.0049(9) 0.0091(13)
C16C 0.0228(17) 0.034(3) 0.042(2) 0.0017(17) -0.0003(15) 0.004(2)
C11C 0.0266(17) 0.022(2) 0.0192(15) 0.0033(17) 0.0006(13) 0.0016(16)
C12C 0.0234(17) 0.020(2) 0.0176(16) -0.0011(15) 0.0026(13) -0.0039(15)
C13C 0.0261(17) 0.021(2) 0.0211(18) -0.0011(16) 0.0033(14) -0.0021(16)
C14C 0.0244(17) 0.021(2) 0.0272(18) -0.0090(16) 0.0000(14) -0.0031(16)
C15C 0.0204(16) 0.028(2) 0.0204(17) -0.0053(16) 0.0023(13) -0.0022(16)
C1D 0.0336(18) 0.021(2) 0.0245(16) -0.0005(18) 0.0056(14) 0.0027(17)
C2D 0.0251(18) 0.033(3) 0.0262(17) -0.0069(17) 0.0016(13) 0.0008(18)
C3D 0.0275(18) 0.033(3) 0.0269(19) 0.0059(18) 0.0045(15) 0.0074(18)
C4D 0.0355(19) 0.027(2) 0.0225(18) 0.0023(18) 0.0085(15) 0.0016(16)
N5D 0.0380(16) 0.0211(18) 0.0278(14) -0.0065(16) -0.0008(12) 0.0042(15)
C6D 0.0329(19) 0.037(3) 0.034(2) -0.0039(19) 0.0086(15) -0.0069(19)
C7D 0.040(2) 0.047(3) 0.0291(19) -0.008(2) 0.0037(16) -0.011(2)
C8D 0.033(2) 0.056(3) 0.026(2) -0.009(2) -0.0012(16) -0.002(2)
C9D 0.0298(19) 0.039(3) 0.034(2) -0.003(2) 0.0041(15) 0.003(2)
C10D 0.0246(17) 0.026(2) 0.0295(18) 0.0019(17) 0.0082(14) 0.0060(17)
O10D 0.0231(12) 0.043(2) 0.0441(14) -0.0020(14) 0.0013(10) 0.0007(15)
C16D 0.0240(18) 0.053(3) 0.046(2) 0.015(2) 0.0161(17) 0.017(2)
C11D 0.0279(17) 0.029(2) 0.0226(17) -0.0019(17) 0.0088(13) 0.0008(17)
C12D 0.0246(17) 0.022(2) 0.0218(17) -0.0016(16) 0.0024(13) 0.0054(16)
C13D 0.0298(18) 0.019(2) 0.0219(18) -0.0021(16) 0.0037(14) 0.0033(16)
C14D 0.0274(17) 0.027(2) 0.0254(18) -0.0060(17) 0.0081(14) 0.0018(17)
C15D 0.0268(17) 0.028(2) 0.0266(18) -0.0037(17) 0.0087(14) 0.0037(17)
C1E 0.0275(17) 0.025(2) 0.0192(15) 0.0011(17) 0.0016(13) 0.0019(17)
C2E 0.0202(16) 0.034(3) 0.0269(17) 0.0026(17) 0.0010(13) -0.0014(18)
C3E 0.0225(17) 0.028(3) 0.031(2) -0.0042(17) 0.0083(15) -0.0063(17)
C4E 0.0335(19) 0.023(2) 0.0279(19) -0.0092(18) 0.0083(15) -0.0041(17)
N5E 0.0329(15) 0.0176(17) 0.0314(15) 0.0048(15) 0.0010(12) -0.0002(14)
C6E 0.040(2) 0.031(3) 0.036(2) 0.0070(19) 0.0112(16) 0.0122(19)
C7E 0.036(2) 0.047(3) 0.0308(19) 0.013(2) 0.0108(16) 0.019(2)
C8E 0.0306(19) 0.056(3) 0.0221(19) 0.012(2) 0.0046(15) 0.003(2)
C9E 0.0205(16) 0.040(3) 0.030(2) 0.0045(18) 0.0045(14) -0.0006(18)
C10E 0.0203(16) 0.023(2) 0.0262(17) 0.0049(16) 0.0052(13) -0.0024(16)
O10E 0.0201(12) 0.0350(18) 0.0353(13) -0.0030(13) -0.0007(9) 0.0066(13)
C16E 0.0224(17) 0.034(3) 0.044(2) -0.0013(17) 0.0080(16) 0.008(2)
C11E 0.0236(16) 0.025(2) 0.0219(16) -0.0010(16) 0.0063(13) 0.0012(16)
C12E 0.0205(16) 0.024(2) 0.0192(17) 0.0008(15) 0.0018(13) -0.0014(16)
C13E 0.0253(18) 0.026(2) 0.0229(18) 0.0001(17) 0.0054(14) -0.0035(17)
C14E 0.0266(17) 0.027(2) 0.0237(18) 0.0058(16) 0.0048(14) -0.0019(16)
C15E 0.0218(16) 0.025(2) 0.0246(18) 0.0044(16) 0.0055(13) 0.0030(16)
C1F 0.0313(18) 0.024(2) 0.0232(16) 0.0020(18) 0.0025(13) -0.0001(17)
C2F 0.0265(17) 0.036(3) 0.0245(18) 0.0052(18) 0.0015(13) 0.0052(18)
C3F 0.0266(18) 0.043(3) 0.0248(19) -0.0035(18) 0.0060(15) 0.0058(19)
C4F 0.038(2) 0.028(2) 0.0201(17) 0.0001(18) 0.0029(15) 0.0035(16)
N5F 0.0378(16) 0.0209(18) 0.0315(15) 0.0066(16) 0.0119(12) 0.0106(15)
C6F 0.0296(18) 0.036(3) 0.034(2) 0.0053(18) 0.0006(15) -0.0094(19)
C7F 0.036(2) 0.042(3) 0.034(2) 0.010(2) 0.0062(16) -0.006(2)
C8F 0.034(2) 0.057(3) 0.031(2) 0.012(2) 0.0127(17) 0.004(2)
C9F 0.0280(18) 0.031(3) 0.033(2) 0.0000(18) 0.0032(15) -0.0007(19)
C10F 0.0243(17) 0.029(2) 0.0287(18) -0.0003(17) -0.0019(14) 0.0022(17)
O10F 0.0233(12) 0.043(2) 0.0438(14) 0.0017(14) 0.0071(10) 0.0010(15)
C16F 0.0222(18) 0.052(3) 0.036(2) -0.0168(19) -0.0105(15) 0.012(2)
C11F 0.0302(18) 0.020(2) 0.0223(16) -0.0007(17) -0.0021(13) -0.0009(16)
C12F 0.0282(18) 0.025(2) 0.0187(17) 0.0001(17) 0.0048(13) 0.0033(16)
C13F 0.0245(17) 0.023(2) 0.0212(17) 0.0038(16) 0.0043(14) 0.0067(16)
C14F 0.0259(17) 0.023(2) 0.0273(18) 0.0062(16) 0.0012(14) 0.0024(17)
C15F 0.0241(16) 0.028(2) 0.0247(18) 0.0059(17) 0.0030(14) 0.0024(17)

loop_
_atom_type_symbol
_atom_type_description
_atom_type_scat_dispersion_real
_atom_type_scat_dispersion_imag
_atom_type_scat_source
C C 0.0033 0.0016 'International Tables Vol C Tables 4.2.6.8 and 6.1.1.4'
H H 0.0000 0.0000 'International Tables Vol C Tables 4.2.6.8 and 6.1.1.4'
N N 0.0061 0.0033 'International Tables Vol C Tables 4.2.6.8 and 6.1.1.4'
O O 0.0106 0.0060 'International Tables Vol C Tables 4.2.6.8 and 6.1.1.4'

loop_
_geom_angle_atom_site_label_1
_geom_angle_atom_site_label_2
_geom_angle_atom_site_label_3
_geom_angle
C2A C1A C12A 122.1(4)
C2A C1A H1A 119.0
C12A C1A H1A 119.0
C3A C2A C1A 119.4(3)
C3A C2A H2A 120.3
C1A C2A H2A 120.3
C4A C3A C2A 119.9(3)
C4A C3A H3A 120.1
C2A C3A H3A 120.1
C3A C4A C13A 120.8(4)
C3A C4A H4A 119.6
C13A C4A H4A 119.6
C13A N5A C14A 119.2(3)
C13A N5A H5A 120.4
C14A N5A H5A 120.4
C7A C6A C14A 119.9(4)
C7A C6A H6A 120.0
C14A C6A H6A 120.0
C8A C7A C6A 120.0(4)
C8A C7A H7A 120.0
C6A C7A H7A 120.0
C9A C8A C7A 120.0(4)
C9A C8A H8A 120.0
C7A C8A H8A 120.0
C8A C9A C15A 121.2(4)
C8A C9A H9A 119.4
C15A C9A H9A 119.4
C11A C10A O10A 122.3(3)
C11A C10A C15A 127.0(3)
O10A C10A C15A 110.7(3)
C16A O10A C10A 119.9(3)
O10A C16A H16A 109.5
O10A C16A H17A 109.5
H16A C16A H17A 109.5
O10A C16A H18A 109.5
H16A C16A H18A 109.5
H17A C16A H18A 109.5
C10A C11A C12A 127.2(3)
C10A C11A H11A 116.4
C12A C11A H11A 116.4
C1A C12A C13A 117.7(3)
C1A C12A C11A 118.5(3)
C13A C12A C11A 123.8(3)
C4A C13A C12A 120.2(3)
C4A C13A N5A 119.0(3)
C12A C13A N5A 120.7(3)
C15A C14A C6A 120.6(3)
C15A C14A N5A 121.7(3)
C6A C14A N5A 117.6(3)
C14A C15A C9A 118.2(3)
C14A C15A C10A 123.3(3)
C9A C15A C10A 118.5(3)
C2B C1B C12B 122.0(4)
C2B C1B H1B 119.0
C12B C1B H1B 119.0
C1B C2B C3B 119.5(3)
C1B C2B H2B 120.3
C3B C2B H2B 120.3
C2B C3B C4B 119.9(3)
C2B C3B H3B 120.1
C4B C3B H3B 120.1
C13B C4B C3B 120.6(4)
C13B C4B H4B 119.7
C3B C4B H4B 119.7
C13B N5B C14B 119.9(3)
C13B N5B H5B 120.0
C14B N5B H5B 120.0
C14B C6B C7B 120.6(4)
C14B C6B H6B 119.7
C7B C6B H6B 119.7
C8B C7B C6B 119.9(3)
C8B C7B H7B 120.0
C6B C7B H7B 120.0
C7B C8B C9B 120.1(3)
C7B C8B H8B 120.0
C9B C8B H8B 120.0
C8B C9B C15B 120.8(4)
C8B C9B H9B 119.6
C15B C9B H9B 119.6
C11B C10B O10B 122.8(3)
C11B C10B C15B 127.9(3)
O10B C10B C15B 109.3(3)
C10B O10B C16B 118.1(3)
O10B C16B H16B 109.5
O10B C16B H17B 109.5
H16B C16B H17B 109.5
O10B C16B H18B 109.5
H16B C16B H18B 109.5
H17B C16B H18B 109.5
C10B C11B C12B 126.0(3)
C10B C11B H11B 117.0
C12B C11B H11B 117.0
C1B C12B C13B 118.4(3)
C1B C12B C11B 118.2(3)
C13B C12B C11B 123.4(3)
C4B C13B C12B 119.7(3)
C4B C13B N5B 119.4(3)
C12B C13B N5B 120.8(3)
C6B C14B C15B 120.2(3)
C6B C14B N5B 117.8(3)
C15B C14B N5B 121.8(3)
C14B C15B C9B 118.2(3)
C14B C15B C10B 122.8(3)
C9B C15B C10B 118.9(3)
C2C C1C C12C 122.3(3)
C2C C1C H1C 118.8
C12C C1C H1C 118.8
C1C C2C C3C 119.1(3)
C1C C2C H2C 120.5
C3C C2C H2C 120.5
C4C C3C C2C 120.0(3)
C4C C3C H3C 120.0
C2C C3C H3C 120.0
C3C C4C C13C 120.9(4)
C3C C4C H4C 119.6
C13C C4C H4C 119.6
C14C N5C C13C 119.1(3)
C14C N5C H5C 120.5
C13C N5C H5C 120.5
C7C C6C C14C 119.8(4)
C7C C6C H6C 120.1
C14C C6C H6C 120.1
C8C C7C C6C 120.8(4)
C8C C7C H7C 119.6
C6C C7C H7C 119.6
C7C C8C C9C 119.5(3)
C7C C8C H8C 120.2
C9C C8C H8C 120.2
C8C C9C C15C 120.8(4)
C8C C9C H9C 119.6
C15C C9C H9C 119.6
C11C C10C O10C 122.4(3)
C11C C10C C15C 127.6(3)
O10C C10C C15C 110.0(3)
C10C O10C C16C 118.0(3)
O10C C16C H16C 109.5
O10C C16C H17C 109.5
H16C C16C H17C 109.5
O10C C16C H18C 109.5
H16C C16C H18C 109.5
H17C C16C H18C 109.5
C10C C11C C12C 125.8(3)
C10C C11C H11C 117.1
C12C C11C H11C 117.1
C1C C12C C13C 117.8(3)
C1C C12C C11C 118.5(3)
C13C C12C C11C 123.6(3)
C4C C13C C12C 119.8(3)
C4C C13C N5C 119.5(3)
C12C C13C N5C 120.5(3)
C6C C14C C15C 120.8(3)
C6C C14C N5C 117.8(3)
C15C C14C N5C 121.4(3)
C14C C15C C9C 118.3(3)
C14C C15C C10C 123.4(3)
C9C C15C C10C 118.4(3)
C2D C1D C12D 122.2(3)
C2D C1D H1D 118.9
C12D C1D H1D 118.9
C1D C2D C3D 119.4(3)
C1D C2D H2D 120.3
C3D C2D H2D 120.3
C2D C3D C4D 119.7(3)
C2D C3D H3D 120.1
C4D C3D H3D 120.1
C3D C4D C13D 120.6(4)
C3D C4D H4D 119.7
C13D C4D H4D 119.7
C13D N5D C14D 119.5(3)
C13D N5D H5D 120.3
C14D N5D H5D 120.3
C7D C6D C14D 121.2(4)
C7D C6D H6D 119.4
C14D C6D H6D 119.4
C6D C7D C8D 119.4(4)
C6D C7D H7D 120.3
C8D C7D H7D 120.3
C9D C8D C7D 119.9(3)
C9D C8D H8D 120.0
C7D C8D H8D 120.0
C8D C9D C15D 121.4(4)
C8D C9D H9D 119.3
C15D C9D H9D 119.3
C11D C10D O10D 122.8(3)
C11D C10D C15D 127.1(3)
O10D C10D C15D 110.1(3)
C16D O10D C10D 119.8(3)
O10D C16D H16D 109.5
O10D C16D H17D 109.5
H16D C16D H17D 109.5
O10D C16D H18D 109.5
H16D C16D H18D 109.5
H17D C16D H18D 109.5
C10D C11D C12D 126.6(3)
C10D C11D H11D 116.7
C12D C11D H11D 116.7
C1D C12D C13D 117.8(3)
C1D C12D C11D 118.2(3)
C13D C12D C11D 124.0(3)
C4D C13D C12D 120.3(3)
C4D C13D N5D 118.8(3)
C12D C13D N5D 120.8(3)
C6D C14D C15D 119.9(3)
C6D C14D N5D 118.4(3)
C15D C14D N5D 121.6(3)
C9D C15D C14D 118.1(3)
C9D C15D C10D 119.0(3)
C14D C15D C10D 123.0(3)
C2E C1E C12E 121.8(3)
C2E C1E H1E 119.1
C12E C1E H1E 119.1
C3E C2E C1E 119.6(3)
C3E C2E H2E 120.2
C1E C2E H2E 120.2
C2E C3E C4E 119.8(3)
C2E C3E H3E 120.1
C4E C3E H3E 120.1
C3E C4E C13E 121.1(4)
C3E C4E H4E 119.5
C13E C4E H4E 119.5
C14E N5E C13E 120.0(3)
C14E N5E H5E 120.0
C13E N5E H5E 120.0
C7E C6E C14E 120.2(4)
C7E C6E H6E 119.9
C14E C6E H6E 119.9
C8E C7E C6E 120.4(4)
C8E C7E H7E 119.8
C6E C7E H7E 119.8
C7E C8E C9E 119.8(3)
C7E C8E H8E 120.1
C9E C8E H8E 120.1
C8E C9E C15E 121.0(4)
C8E C9E H9E 119.5
C15E C9E H9E 119.5
C11E C10E O10E 123.1(3)
C11E C10E C15E 127.3(3)
O10E C10E C15E 109.6(3)
C10E O10E C16E 117.8(3)
O10E C16E H16E 109.5
O10E C16E H17E 109.5
H16E C16E H17E 109.5
O10E C16E H18E 109.5
H16E C16E H18E 109.5
H17E C16E H18E 109.5
C10E C11E C12E 126.3(3)
C10E C11E H11E 116.8
C12E C11E H11E 116.8
C1E C12E C13E 118.1(3)
C1E C12E C11E 118.2(3)
C13E C12E C11E 123.6(3)
C4E C13E C12E 119.6(3)
C4E C13E N5E 119.7(3)
C12E C13E N5E 120.5(3)
C6E C14E C15E 120.5(3)
C6E C14E N5E 118.0(3)
C15E C14E N5E 121.4(3)
C14E C15E C9E 118.0(3)
C14E C15E C10E 123.3(3)
C9E C15E C10E 118.6(3)
C2F C1F C12F 121.5(4)
C2F C1F H1F 119.2
C12F C1F H1F 119.2
C3F C2F C1F 119.7(4)
C3F C2F H2F 120.1
C1F C2F H2F 120.1
C2F C3F C4F 119.2(3)
C2F C3F H3F 120.4
C4F C3F H3F 120.4
C3F C4F C13F 121.1(4)
C3F C4F H4F 119.4
C13F C4F H4F 119.4
C14F N5F C13F 119.0(3)
C14F N5F H5F 120.5
C13F N5F H5F 120.5
C7F C6F C14F 120.7(4)
C7F C6F H6F 119.7
C14F C6F H6F 119.7
C8F C7F C6F 120.0(4)
C8F C7F H7F 120.0
C6F C7F H7F 120.0
C7F C8F C9F 119.6(3)
C7F C8F H8F 120.2
C9F C8F H8F 120.2
C8F C9F C15F 121.5(4)
C8F C9F H9F 119.3
C15F C9F H9F 119.3
C11F C10F O10F 122.8(3)
C11F C10F C15F 126.5(3)
O10F C10F C15F 110.7(3)
C16F O10F C10F 119.4(3)
O10F C16F H16F 109.5
O10F C16F H17F 109.5
H16F C16F H17F 109.5
O10F C16F H18F 109.5
H16F C16F H18F 109.5
H17F C16F H18F 109.5
C10F C11F C12F 127.6(3)
C10F C11F H11F 116.2
C12F C11F H11F 116.2
C13F C12F C1F 118.4(3)
C13F C12F C11F 123.4(3)
C1F C12F C11F 118.3(3)
C4F C13F C12F 120.0(3)
C4F C13F N5F 118.7(3)
C12F C13F N5F 121.2(3)
C6F C14F C15F 120.1(3)
C6F C14F N5F 118.0(3)
C15F C14F N5F 121.9(3)
C14F C15F C9F 118.1(3)
C14F C15F C10F 123.3(3)
C9F C15F C10F 118.5(3)

loop_
_geom_bond_atom_site_label_1
_geom_bond_atom_site_label_2
_geom_bond_distance
C1A C2A 1.385(4)
C1A C12A 1.391(4)
C1A H1A 0.95
C2A C3A 1.377(5)
C2A H2A 0.95
C3A C4A 1.380(5)
C3A H3A 0.95
C4A C13A 1.391(4)
C4A H4A 0.95
N5A C13A 1.421(4)
N5A C14A 1.426(4)
N5A H5A 0.88
C6A C7A 1.388(5)
C6A C14A 1.395(5)
C6A H6A 0.95
C7A C8A 1.381(6)
C7A H7A 0.95
C8A C9A 1.375(5)
C8A H8A 0.95
C9A C15A 1.405(4)
C9A H9A 0.95
C10A C11A 1.331(4)
C10A O10A 1.405(4)
C10A C15A 1.484(5)
O10A C16A 1.283(5)
C16A H16A 0.98
C16A H17A 0.98
C16A H18A 0.98
C11A C12A 1.479(4)
C11A H11A 0.95
C12A C13A 1.399(5)
C14A C15A 1.390(5)
C1B C2B 1.378(4)
C1B C12B 1.396(4)
C1B H1B 0.95
C2B C3B 1.383(5)
C2B H2B 0.95
C3B C4B 1.395(5)
C3B H3B 0.95
C4B C13B 1.391(4)
C4B H4B 0.95
N5B C13B 1.413(4)
N5B C14B 1.415(4)
N5B H5B 0.88
C6B C14B 1.390(5)
C6B C7B 1.396(5)
C6B H6B 0.95
C7B C8B 1.372(5)
C7B H7B 0.95
C8B C9B 1.393(5)
C8B H8B 0.95
C9B C15B 1.413(4)
C9B H9B 0.95
C10B C11B 1.338(4)
C10B O10B 1.374(4)
C10B C15B 1.473(5)
O10B C16B 1.414(4)
C16B H16B 0.98
C16B H17B 0.98
C16B H18B 0.98
C11B C12B 1.476(4)
C11B H11B 0.95
C12B C13B 1.403(5)
C14B C15B 1.396(5)
C1C C2C 1.372(4)
C1C C12C 1.395(4)
C1C H1C 0.95
C2C C3C 1.393(5)
C2C H2C 0.95
C3C C4C 1.377(5)
C3C H3C 0.95
C4C C13C 1.389(4)
C4C H4C 0.95
N5C C14C 1.422(4)
N5C C13C 1.422(4)
N5C H5C 0.88
C6C C7C 1.392(5)
C6C C14C 1.389(5)
C6C H6C 0.95
C7C C8C 1.372(6)
C7C H7C 0.95
C8C C9C 1.394(5)
C8C H8C 0.95
C9C C15C 1.411(4)
C9C H9C 0.95
C10C C11C 1.343(4)
C10C O10C 1.381(4)
C10C C15C 1.471(5)
O10C C16C 1.404(4)
C16C H16C 0.98
C16C H17C 0.98
C16C H18C 0.98
C11C C12C 1.475(4)
C11C H11C 0.95
C12C C13C 1.406(5)
C14C C15C 1.392(5)
C1D C2D 1.382(4)
C1D C12D 1.395(4)
C1D H1D 0.95
C2D C3D 1.382(5)
C2D H2D 0.95
C3D C4D 1.394(5)
C3D H3D 0.95
C4D C13D 1.388(5)
C4D H4D 0.95
N5D C13D 1.417(4)
N5D C14D 1.417(4)
N5D H5D 0.88
C6D C7D 1.377(5)
C6D C14D 1.386(5)
C6D H6D 0.95
C7D C8D 1.389(6)
C7D H7D 0.95
C8D C9D 1.380(5)
C8D H8D 0.95
C9D C15D 1.396(4)
C9D H9D 0.95
C10D C11D 1.339(4)
C10D O10D 1.389(4)
C10D C15D 1.485(5)
O10D C16D 1.303(5)
C16D H16D 0.98
C16D H17D 0.98
C16D H18D 0.98
C11D C12D 1.475(4)
C11D H11D 0.95
C12D C13D 1.402(5)
C14D C15D 1.406(5)
C1E C2E 1.386(4)
C1E C12E 1.388(4)
C1E H1E 0.95
C2E C3E 1.370(5)
C2E H2E 0.95
C3E C4E 1.383(5)
C3E H3E 0.95
C4E C13E 1.390(4)
C4E H4E 0.95
N5E C14E 1.417(4)
N5E C13E 1.416(4)
N5E H5E 0.88
C6E C7E 1.383(5)
C6E C14E 1.391(5)
C6E H6E 0.95
C7E C8E 1.373(6)
C7E H7E 0.95
C8E C9E 1.386(5)
C8E H8E 0.95
C9E C15E 1.408(4)
C9E H9E 0.95
C10E C11E 1.332(4)
C10E O10E 1.373(4)
C10E C15E 1.484(5)
O10E C16E 1.404(4)
C16E H16E 0.98
C16E H17E 0.98
C16E H18E 0.98
C11E C12E 1.479(4)
C11E H11E 0.95
C12E C13E 1.401(5)
C14E C15E 1.395(5)
C1F C2F 1.389(4)
C1F C12F 1.397(5)
C1F H1F 0.95
C2F C3F 1.386(5)
C2F H2F 0.95
C3F C4F 1.391(5)
C3F H3F 0.95
C4F C13F 1.390(5)
C4F H4F 0.95
N5F C14F 1.415(4)
N5F C13F 1.423(4)
N5F H5F 0.88
C6F C7F 1.387(5)
C6F C14F 1.394(5)
C6F H6F 0.95
C7F C8F 1.380(6)
C7F H7F 0.95
C8F C9F 1.384(5)
C8F H8F 0.95
C9F C15F 1.408(4)
C9F H9F 0.95
C10F C11F 1.341(4)
C10F O10F 1.389(4)
C10F C15F 1.476(5)
O10F C16F 1.311(5)
C16F H16F 0.98
C16F H17F 0.98
C16F H18F 0.98
C11F C12F 1.471(4)
C11F H11F 0.95
C12F C13F 1.394(5)
C14F C15F 1.395(5)

loop_
_geom_hbond_atom_site_label_D
_geom_hbond_atom_site_label_H
_geom_hbond_atom_site_label_A
_geom_hbond_site_symmetry_A
_geom_hbond_distance_DH
_geom_hbond_distance_HA
_geom_hbond_distance_DA
_geom_hbond_angle_DHA
_geom_hbond_publ_flag
N5A H5A C11A 1_565 0.88 2.54 3.407(5) 167 yes
N5B H5B C11B 1_565 0.88 2.52 3.388(5) 167 yes
N5C H5C C11C 1_565 0.88 2.54 3.403(5) 167 yes
N5D H5D C11D 1_565 0.88 2.53 3.388(5) 166 yes
N5E H5E C11E 1_565 0.88 2.54 3.405(5) 167 yes
N5F H5F C11F 1_565 0.88 2.53 3.391(5) 167 yes

loop_
_geom_torsion_atom_site_label_1
_geom_torsion_atom_site_label_2
_geom_torsion_atom_site_label_3
_geom_torsion_atom_site_label_4
_geom_torsion
C12A C1A C2A C3A 0.3(5)
C1A C2A C3A C4A 0.1(5)
C2A C3A C4A C13A -0.3(5)
C14A C6A C7A C8A -1.0(6)
C6A C7A C8A C9A 0.5(6)
C7A C8A C9A C15A 0.7(6)
C11A C10A O10A C16A -14.5(5)
C15A C10A O10A C16A 163.5(3)
O10A C10A C11A C12A 176.7(3)
C15A C10A C11A C12A -1.0(6)
C2A C1A C12A C13A -0.5(5)
C2A C1A C12A C11A -177.6(3)
C10A C11A C12A C1A -151.8(4)
C10A C11A C12A C13A 31.3(5)
C3A C4A C13A C12A 0.1(5)
C3A C4A C13A N5A 174.7(3)
C1A C12A C13A C4A 0.3(5)
C11A C12A C13A C4A 177.2(3)
C1A C12A C13A N5A -174.2(3)
C11A C12A C13A N5A 2.7(5)
C14A N5A C13A C4A 124.0(3)
C14A N5A C13A C12A -61.3(4)
C7A C6A C14A C15A 0.1(5)
C7A C6A C14A N5A -176.0(3)
C13A N5A C14A C15A 61.0(4)
C13A N5A C14A C6A -122.9(4)
C6A C14A C15A C9A 1.1(5)
N5A C14A C15A C9A 177.0(3)
C6A C14A C15A C10A -177.9(3)
N5A C14A C15A C10A -1.9(5)
C8A C9A C15A C14A -1.5(5)
C8A C9A C15A C10A 177.5(3)
C11A C10A C15A C14A -30.3(6)
O10A C10A C15A C14A 151.8(3)
C11A C10A C15A C9A 150.8(4)
O10A C10A C15A C9A -27.2(4)
C12B C1B C2B C3B -0.5(5)
C1B C2B C3B C4B -1.7(5)
C2B C3B C4B C13B 1.9(5)
C14B C6B C7B C8B 1.2(5)
C6B C7B C8B C9B -1.2(5)
C7B C8B C9B C15B -1.0(5)
C11B C10B O10B C16B 8.0(5)
C15B C10B O10B C16B -170.1(3)
O10B C10B C11B C12B -174.2(3)
C15B C10B C11B C12B 3.6(6)
C2B C1B C12B C13B 2.4(5)
C2B C1B C12B C11B 179.6(3)
C10B C11B C12B C1B 149.9(3)
C10B C11B C12B C13B -33.1(5)
C3B C4B C13B C12B 0.0(5)
C3B C4B C13B N5B -176.0(3)
C1B C12B C13B C4B -2.1(5)
C11B C12B C13B C4B -179.1(3)
C1B C12B C13B N5B 173.8(3)
C11B C12B C13B N5B -3.2(5)
C14B N5B C13B C4B -121.9(3)
C14B N5B C13B C12B 62.1(4)
C7B C6B C14B C15B 1.1(5)
C7B C6B C14B N5B 177.7(3)
C13B N5B C14B C6B 125.3(3)
C13B N5B C14B C15B -58.1(4)
C6B C14B C15B C9B -3.2(5)
N5B C14B C15B C9B -179.7(3)
C6B C14B C15B C10B 174.4(3)
N5B C14B C15B C10B -2.1(5)
C8B C9B C15B C14B 3.2(5)
C8B C9B C15B C10B -174.4(3)
C11B C10B C15B C14B 31.2(5)
O10B C10B C15B C14B -150.8(3)
C11B C10B C15B C9B -151.3(4)
O10B C10B C15B C9B 26.7(4)
C12C C1C C2C C3C -0.6(5)
C1C C2C C3C C4C -0.2(5)
C2C C3C C4C C13C 0.1(5)
C14C C6C C7C C8C 1.0(5)
C6C C7C C8C C9C -0.7(5)
C7C C8C C9C C15C -1.3(5)
C11C C10C O10C C16C 10.4(5)
C15C C10C O10C C16C -167.4(3)
O10C C10C C11C C12C -174.8(3)
C15C C10C C11C C12C 2.7(6)
C2C C1C C12C C13C 1.3(4)
C2C C1C C12C C11C 178.5(3)
C10C C11C C12C C1C 149.5(3)
C10C C11C C12C C13C -33.5(5)
C3C C4C C13C C12C 0.7(5)
C3C C4C C13C N5C -175.6(3)
C1C C12C C13C C4C -1.4(4)
C11C C12C C13C C4C -178.4(3)
C1C C12C C13C N5C 174.8(3)
C11C C12C C13C N5C -2.2(5)
C14C N5C C13C C4C -121.6(3)
C14C N5C C13C C12C 62.2(4)
C7C C6C C14C C15C 0.8(5)
C7C C6C C14C N5C 177.6(3)
C13C N5C C14C C6C 123.2(3)
C13C N5C C14C C15C -60.0(4)
C6C C14C C15C C9C -2.8(5)
N5C C14C C15C C9C -179.4(3)
C6C C14C C15C C10C 176.1(3)
N5C C14C C15C C10C -0.6(5)
C8C C9C C15C C14C 3.0(5)
C8C C9C C15C C10C -175.9(3)
C11C C10C C15C C14C 31.6(5)
O10C C10C C15C C14C -150.7(3)
C11C C10C C15C C9C -149.5(4)
O10C C10C C15C C9C 28.2(4)
C12D C1D C2D C3D 1.1(5)
C1D C2D C3D C4D 0.2(5)
C2D C3D C4D C13D -0.6(5)
C14D C6D C7D C8D -2.1(6)
C6D C7D C8D C9D 1.0(6)
C7D C8D C9D C15D 0.9(6)
C11D C10D O10D C16D -13.9(5)
C15D C10D O10D C16D 164.4(3)
O10D C10D C11D C12D 176.9(3)
C15D C10D C11D C12D -1.1(6)
C2D C1D C12D C13D -1.8(5)
C2D C1D C12D C11D -178.2(3)
C10D C11D C12D C1D -151.7(4)
C10D C11D C12D C13D 32.1(5)
C3D C4D C13D C12D -0.1(5)
C3D C4D C13D N5D 175.5(3)
C1D C12D C13D C4D 1.3(5)
C11D C12D C13D C4D 177.5(3)
C1D C12D C13D N5D -174.2(3)
C11D C12D C13D N5D 2.0(5)
C14D N5D C13D C4D 123.0(3)
C14D N5D C13D C12D -61.4(4)
C7D C6D C14D C15D 1.2(5)
C7D C6D C14D N5D -176.2(3)
C13D N5D C14D C6D -122.3(4)
C13D N5D C14D C15D 60.3(4)
C8D C9D C15D C14D -1.7(5)
C8D C9D C15D C10D 177.0(3)
C6D C14D C15D C9D 0.7(5)
N5D C14D C15D C9D 178.1(3)
C6D C14D C15D C10D -178.0(3)
N5D C14D C15D C10D -0.7(5)
C11D C10D C15D C9D 150.1(4)
O10D C10D C15D C9D -28.1(4)
C11D C10D C15D C14D -31.2(5)
O10D C10D C15D C14D 150.6(3)
C12E C1E C2E C3E -0.5(5)
C1E C2E C3E C4E 0.7(5)
C2E C3E C4E C13E -0.2(5)
C14E C6E C7E C8E -1.9(5)
C6E C7E C8E C9E 1.3(5)
C7E C8E C9E C15E 1.0(5)
C11E C10E O10E C16E -10.2(5)
C15E C10E O10E C16E 168.6(3)
O10E C10E C11E C12E 174.6(3)
C15E C10E C11E C12E -3.9(6)
C2E C1E C12E C13E -0.3(5)
C2E C1E C12E C11E -178.2(3)
C10E C11E C12E C1E -148.9(4)
C10E C11E C12E C13E 33.2(5)
C3E C4E C13E C12E -0.5(5)
C3E C4E C13E N5E 174.9(3)
C1E C12E C13E C4E 0.7(5)
C11E C12E C13E C4E 178.6(3)
C1E C12E C13E N5E -174.7(3)
C11E C12E C13E N5E 3.2(5)
C14E N5E C13E C4E 122.2(3)
C14E N5E C13E C12E -62.3(4)
C7E C6E C14E C15E 0.0(5)
C7E C6E C14E N5E -177.2(3)
C13E N5E C14E C6E -124.3(3)
C13E N5E C14E C15E 58.6(4)
C6E C14E C15E C9E 2.3(5)
N5E C14E C15E C9E 179.3(3)
C6E C14E C15E C10E -175.3(3)
N5E C14E C15E C10E 1.7(5)
C8E C9E C15E C14E -2.8(5)
C8E C9E C15E C10E 174.9(3)
C11E C10E C15E C14E -30.7(5)
O10E C10E C15E C14E 150.6(3)
C11E C10E C15E C9E 151.7(4)
O10E C10E C15E C9E -27.0(4)
C12F C1F C2F C3F -0.4(5)
C1F C2F C3F C4F -0.3(5)
C2F C3F C4F C13F 0.8(5)
C14F C6F C7F C8F 1.4(5)
C6F C7F C8F C9F -1.0(5)
C7F C8F C9F C15F -0.2(5)
C11F C10F O10F C16F 13.9(5)
C15F C10F O10F C16F -164.4(3)
O10F C10F C11F C12F -177.0(3)
C15F C10F C11F C12F 1.1(6)
C2F C1F C12F C13F 0.7(5)
C2F C1F C12F C11F 179.0(3)
C10F C11F C12F C13F -31.2(5)
C10F C11F C12F C1F 150.6(4)
C3F C4F C13F C12F -0.5(5)
C3F C4F C13F N5F -175.9(3)
C1F C12F C13F C4F -0.2(5)
C11F C12F C13F C4F -178.4(3)
C1F C12F C13F N5F 175.1(3)
C11F C12F C13F N5F -3.1(5)
C14F N5F C13F C4F -123.1(3)
C14F N5F C13F C12F 61.5(4)
C7F C6F C14F C15F -0.5(5)
C7F C6F C14F N5F 176.4(3)
C13F N5F C14F C6F 122.9(4)
C13F N5F C14F C15F -60.2(4)
C6F C14F C15F C9F -0.6(5)
N5F C14F C15F C9F -177.4(3)
C6F C14F C15F C10F 177.9(3)
N5F C14F C15F C10F 1.1(5)
C8F C9F C15F C14F 1.0(5)
C8F C9F C15F C10F -177.6(3)
C11F C10F C15F C14F 30.9(6)
O10F C10F C15F C14F -150.9(3)
C11F C10F C15F C9F -150.6(4)
O10F C10F C15F C9F 27.6(4)

loop_
_cod_related_entry_id
_cod_related_entry_database
_cod_related_entry_code
1 ChemSpider 70793
